data_4062309
loop_
_publ_author_name
'Haukka, Matti'
'Da Costa, Philippe'
'Luukkanen, Saija'

_publ_section_title
;
 Reactions of Bis(2-pyridyl)amine and Its Deprotonated Anion with
 Ruthenium and Osmium Carbonyl Complexes
;
_journal_issue 24
_journal_name_full Organometallics
_journal_page_first 5137
_journal_page_last 5140
_journal_paper_doi 10.1021/om030488n
_journal_volume 22
_journal_year 2003
_chemical_formula_sum 'C26 H22 N6 O4 Os2'
_chemical_formula_weight 862.90
_chemical_name_common Os2(dpa)2(CO)4(CH3)2
_space_group_IT_number 2
_symmetry_cell_setting triclinic
_symmetry_space_group_name_Hall '-P 1'
_symmetry_space_group_name_H-M 'P -1'
_cell_angle_alpha 115.2540(10)
_cell_angle_beta 96.8420(10)
_cell_angle_gamma 104.3250(10)
_cell_formula_units_Z 1
_cell_length_a 8.0211(2)
_cell_length_b 9.2464(2)
_cell_length_c 9.8554(2)
_cell_measurement_temperature 150(2)
_cell_volume 619.11(2)
_diffrn_ambient_temperature 150(2)
_exptl_crystal_density_diffrn 2.314
_cod_depositor_comments
;
The following automatic conversions were performed:
'_symmetry_cell_setting' value 'Triclinic' changed to 'triclinic'
according to '/home/saulius/struct/CIF-dictionaries/cif_core.dic'
dictionary named 'cif_core.dic' version 2.4.1 from 2010-06-29.

Automatic conversion script
Id: cif_fix_enum 1527 2010-12-29 10:47:43Z saulius 
;
_cod_database_code 4062309

loop_
_symmetry_equiv_pos_as_xyz
'x, y, z'
'-x, -y, -z'

loop_
_atom_site_label
_atom_site_type_symbol
_atom_site_fract_x
_atom_site_fract_y
_atom_site_fract_z
_atom_site_U_iso_or_equiv
_atom_site_adp_type
_atom_site_occupancy
_atom_site_symmetry_multiplicity
_atom_site_calc_flag
_atom_site_refinement_flags
_atom_site_disorder_assembly
_atom_site_disorder_group
C2 C 0.0892(6) 0.4647(6) 0.2754(6) 0.0323(10) Uani 1 1 d . . .
C1 C 0.1794(6) 0.4310(6) 0.0238(5) 0.0270(10) Uani 1 1 d . . .
C10 C 0.2056(6) 0.2350(6) 0.4046(5) 0.0260(9) Uani 1 1 d . . .
H10 H 0.2342 0.3547 0.4578 0.031 Uiso 1 1 calc R . .
C11 C 0.2042(6) 0.1528(6) 0.4907(5) 0.0291(10) Uani 1 1 d . . .
H11 H 0.2298 0.2132 0.6007 0.035 Uiso 1 1 calc R . .
C12 C 0.1638(6) -0.0235(6) 0.4127(5) 0.0267(9) Uani 1 1 d . . .
H12 H 0.1626 -0.0854 0.4688 0.032 Uiso 1 1 calc R . .
C13 C 0.1263(5) -0.1046(5) 0.2543(5) 0.0224(8) Uani 1 1 d . . .
H13 H 0.0958 -0.2244 0.2001 0.027 Uiso 1 1 calc R . .
C14 C -0.1321(5) 0.0133(5) -0.1695(5) 0.0188(8) Uani 1 1 d . . .
C15 C 0.2117(5) -0.0418(5) -0.0650(4) 0.0193(8) Uani 1 1 d . . .
C16 C 0.2702(6) -0.1564(6) -0.1802(5) 0.0268(9) Uani 1 1 d . . .
H16 H 0.2320 -0.2727 -0.2054 0.032 Uiso 1 1 calc R . .
C17 C 0.3819(6) -0.1019(6) -0.2564(5) 0.0321(10) Uani 1 1 d . . .
H17 H 0.4205 -0.1795 -0.3349 0.039 Uiso 1 1 calc R . .
C18 C 0.4381(6) 0.0705(6) -0.2161(5) 0.0312(10) Uani 1 1 d . . .
H18 H 0.5159 0.1121 -0.2665 0.037 Uiso 1 1 calc R . .
C19 C 0.3797(6) 0.1761(6) -0.1047(5) 0.0265(9) Uani 1 1 d . . .
H19 H 0.4207 0.2932 -0.0764 0.032 Uiso 1 1 calc R . .
N1 N 0.1688(4) 0.1570(4) 0.2474(4) 0.0216(7) Uani 1 1 d . . .
N2 N -0.1033(4) 0.1033(4) -0.0118(4) 0.0183(7) Uani 1 1 d . . .
N3 N 0.2643(4) 0.1240(4) -0.0299(4) 0.0208(7) Uani 1 1 d . . .
C20 C 0.4313(6) 0.4526(6) 0.2573(6) 0.0358(11) Uani 1 1 d . . .
H20A H 0.4414 0.5726 0.3102 0.054 Uiso 1 1 calc R . .
H20B H 0.5096 0.4360 0.1869 0.054 Uiso 1 1 calc R . .
H20C H 0.4662 0.4179 0.3344 0.054 Uiso 1 1 calc R . .
O2 O 0.0538(5) 0.5711(4) 0.3709(4) 0.0438(9) Uani 1 1 d . . .
O1 O 0.2012(4) 0.5155(4) -0.0363(4) 0.0375(8) Uani 1 1 d . . .
Os1 Os 0.161840(18) 0.302755(17) 0.127178(17) 0.01966(7) Uani 1 1 d . . .

loop_
_atom_site_aniso_label
_atom_site_aniso_U_11
_atom_site_aniso_U_22
_atom_site_aniso_U_33
_atom_site_aniso_U_23
_atom_site_aniso_U_13
_atom_site_aniso_U_12
C2 0.036(3) 0.028(2) 0.035(3) 0.020(2) 0.009(2) 0.005(2)
C1 0.020(2) 0.024(2) 0.030(2) 0.0094(19) 0.0036(18) 0.0056(18)
C10 0.028(2) 0.024(2) 0.021(2) 0.0085(18) 0.0035(17) 0.0068(18)
C11 0.031(2) 0.033(2) 0.018(2) 0.0104(19) 0.0032(17) 0.006(2)
C12 0.025(2) 0.034(2) 0.027(2) 0.021(2) 0.0055(17) 0.0087(19)
C13 0.0170(19) 0.024(2) 0.029(2) 0.0157(18) 0.0045(16) 0.0061(17)
C14 0.0130(17) 0.022(2) 0.022(2) 0.0100(17) 0.0057(15) 0.0074(16)
C15 0.0144(18) 0.025(2) 0.0194(19) 0.0106(17) 0.0024(15) 0.0082(16)
C16 0.026(2) 0.029(2) 0.026(2) 0.0116(19) 0.0086(18) 0.0110(19)
C17 0.028(2) 0.043(3) 0.032(2) 0.018(2) 0.0144(19) 0.018(2)
C18 0.025(2) 0.051(3) 0.033(2) 0.029(2) 0.0148(19) 0.017(2)
C19 0.021(2) 0.030(2) 0.036(2) 0.022(2) 0.0084(18) 0.0073(18)
N1 0.0189(17) 0.0218(18) 0.0210(17) 0.0094(15) 0.0032(13) 0.0043(14)
N2 0.0172(16) 0.0192(17) 0.0183(16) 0.0096(14) 0.0033(13) 0.0051(14)
N3 0.0163(16) 0.0224(18) 0.0246(18) 0.0132(15) 0.0038(13) 0.0047(14)
C20 0.029(2) 0.029(2) 0.039(3) 0.016(2) -0.002(2) -0.001(2)
O2 0.067(3) 0.0300(18) 0.0357(19) 0.0095(16) 0.0216(18) 0.0265(18)
O1 0.0382(19) 0.0378(19) 0.053(2) 0.0338(18) 0.0175(16) 0.0145(16)
Os1 0.01992(10) 0.01611(10) 0.02188(11) 0.00925(8) 0.00387(7) 0.00449(7)

loop_
_geom_bond_atom_site_label_1
_geom_bond_atom_site_label_2
_geom_bond_distance
_geom_bond_site_symmetry_2
_geom_bond_publ_flag
C2 O2 1.160(6) . ?
C2 Os1 1.867(5) . ?
C1 O1 1.160(6) . ?
C1 Os1 1.856(5) . ?
C10 N1 1.356(5) . ?
C10 C11 1.359(6) . ?
C10 H10 0.9500 . ?
C11 C12 1.401(6) . ?
C11 H11 0.9500 . ?
C12 C13 1.366(6) . ?
C12 H12 0.9500 . ?
C13 C14 1.417(6) 2 ?
C13 H13 0.9500 . ?
C14 N1 1.357(5) 2 ?
C14 N2 1.370(5) . ?
C14 C13 1.417(6) 2 ?
C15 N3 1.357(5) . ?
C15 N2 1.389(5) 2 ?
C15 C16 1.407(6) . ?
C16 C17 1.371(6) . ?
C16 H16 0.9500 . ?
C17 C18 1.402(7) . ?
C17 H17 0.9500 . ?
C18 C19 1.346(6) . ?
C18 H18 0.9500 . ?
C19 N3 1.370(5) . ?
C19 H19 0.9500 . ?
N1 C14 1.357(5) 2 ?
N1 Os1 2.146(4) . ?
N2 C15 1.389(5) 2 ?
N2 Os1 2.239(3) . ?
N3 Os1 2.144(4) . ?
C20 Os1 2.139(4) . ?
C20 H20A 0.9800 . ?
C20 H20B 0.9800 . ?
C20 H20C 0.9800 . ?
